data_7121685
loop_
_publ_author_name
'Blake, Anastasia V.'
'Fetrow, Taylor V.'
'Theiler, Zachary J.'
'Vlaisavljevich, Bess'
'Daly, Scott R.'

_publ_section_title
;
 Homoleptic uranium and lanthanide phosphinodiboranates.
;
_journal_issue 44
_journal_name_full 'Chemical communications (Cambridge, England)'
_journal_page_first 5602
_journal_page_last 5605
_journal_paper_doi 10.1039/c8cc02862a
_journal_volume 54
_journal_year 2018
_chemical_formula_moiety 'C48 H144 B12 Nd2 P6, C4 H10 O'
_chemical_formula_sum 'C52 H154 B12 Nd2 O P6'
_chemical_formula_weight 1399.76
_space_group_crystal_system monoclinic
_space_group_IT_number 14
_space_group_name_Hall '-P 2yn'
_space_group_name_H-M_alt 'P 1 21/n 1'
_symmetry_space_group_name_Hall '-P 2yn'
_symmetry_space_group_name_H-M 'P 1 21/n 1'
_atom_sites_solution_hydrogens geom
_audit_creation_date 2018-04-26
_audit_creation_method
;
Olex2 1.2
(compiled 2016.02.19 svn.r3266 for OlexSys, GUI svn.r5155)
;
_audit_update_record
;
2018-04-28 deposited with the CCDC.
2018-05-03 downloaded from the CCDC.
;
_cell_angle_alpha 90
_cell_angle_beta 90.050(5)
_cell_angle_gamma 90
_cell_formula_units_Z 2
_cell_length_a 15.0204(15)
_cell_length_b 11.9884(12)
_cell_length_c 24.771(2)
_cell_measurement_reflns_used 9130
_cell_measurement_temperature 190(2)
_cell_measurement_theta_max 26.15
_cell_measurement_theta_min 2.1735
_cell_volume 4460.5(7)
_computing_molecular_graphics 'Olex2 (Dolomanov et al., 2009)'
_computing_publication_material 'Olex2 (Dolomanov et al., 2009)'
_computing_structure_refinement 'ShelXL (Sheldrick, 2015)'
_diffrn_ambient_temperature 190.15
_diffrn_measured_fraction_theta_full 0.999
_diffrn_measured_fraction_theta_max 0.996
_diffrn_measurement_device_type 'Bruker-Nonius KappaCCD diffractometer'
_diffrn_radiation_type MoK\a
_diffrn_radiation_wavelength 0.71073
_diffrn_reflns_av_R_equivalents 0.0954
_diffrn_reflns_av_unetI/netI 0.0722
_diffrn_reflns_Laue_measured_fraction_full 0.999
_diffrn_reflns_Laue_measured_fraction_max 0.996
_diffrn_reflns_limit_h_max 18
_diffrn_reflns_limit_h_min -14
_diffrn_reflns_limit_k_max 14
_diffrn_reflns_limit_k_min -13
_diffrn_reflns_limit_l_max 30
_diffrn_reflns_limit_l_min -31
_diffrn_reflns_number 67308
_diffrn_reflns_point_group_measured_fraction_full 0.999
_diffrn_reflns_point_group_measured_fraction_max 0.996
_diffrn_reflns_theta_full 26.000
_diffrn_reflns_theta_max 26.430
_diffrn_reflns_theta_min 2.324
_exptl_absorpt_coefficient_mu 1.285
_exptl_absorpt_correction_T_max 0.7454
_exptl_absorpt_correction_T_min 0.6518
_exptl_absorpt_correction_type multi-scan
_exptl_absorpt_process_details
;
SADABS-2014/5 (Bruker,2014/5) was used for absorption correction.
wR2(int) was 0.0792 before and 0.0673 after correction.
The Ratio of minimum to maximum transmission is 0.8744.
The \l/2 correction factor is 0.00150.
;
_exptl_crystal_colour blue
_exptl_crystal_colour_primary blue
_exptl_crystal_density_diffrn 1.042
_exptl_crystal_description plate
_exptl_crystal_F_000 1488
_exptl_crystal_size_max 0.3
_exptl_crystal_size_mid 0.16
_exptl_crystal_size_min 0.04
_refine_diff_density_max 1.558
_refine_diff_density_min -1.241
_refine_diff_density_rms 0.146
_refine_ls_extinction_method none
_refine_ls_goodness_of_fit_ref 1.040
_refine_ls_hydrogen_treatment constr
_refine_ls_matrix_type full
_refine_ls_number_parameters 262
_refine_ls_number_reflns 9136
_refine_ls_number_restraints 77
_refine_ls_restrained_S_all 1.038
_refine_ls_R_factor_all 0.0941
_refine_ls_R_factor_gt 0.0612
_refine_ls_shift/su_max 0.001
_refine_ls_shift/su_mean 0.000
_refine_ls_structure_factor_coef Fsqd
_refine_ls_weighting_details 'w=1/[\s^2^(Fo^2^)+(0.0917P)^2^+13.8722P] where P=(Fo^2^+2Fc^2^)/3'
_refine_ls_weighting_scheme calc
_refine_ls_wR_factor_gt 0.1604
_refine_ls_wR_factor_ref 0.1817
_reflns_Friedel_coverage 0.000
_reflns_number_gt 6491
_reflns_number_total 9136
_reflns_threshold_expression 'I > 2\s(I)'
_cod_data_source_file c8cc02862a8.cif
_cod_data_source_block dal1744
_cod_depositor_comments 'Adding full bibliography for 7121683--7121685.cif.'
_cod_database_code 7121685
_shelx_space_group_comment
;
The symmetry employed for this shelxl refinement is uniquely defined
by the following loop, which should always be used as a source of
symmetry information in preference to the above space-group names.
They are only intended as comments.
;
_shelx_estimated_absorpt_t_max 0.950
_shelx_estimated_absorpt_t_min 0.699
_olex2_refinement_description
;
1. Fixed Uiso
 At 1.2 times of:
  All B(H,H,H) groups, All C(H,H) groups
 At 1.5 times of:
  All C(H,H,H) groups
2. Restrained distances
 C71-C72 = C74-C75
 1.54 with sigma of 0.01
 O73-C72 = O73-C74
 1.43 with sigma of 0.01
 H42C-H33A
 1.85 with sigma of 0.01
 C11-C12 \\sim C11-C13 \\sim C11-C14 \\sim C21-C22 \\sim C21-C23 \\sim C21-C24
\\sim C31-C32 \\sim C31-C33
 \\sim C31-C34
 with sigma of 0.01
 C41-C42 \\sim C41-C43 \\sim C41-C44 \\sim C51-C52 \\sim C51-C53 \\sim C51-C54
\\sim C61-C62 \\sim C61-C63
 \\sim C61-C64
 with sigma of 0.01
3. Uiso/Uaniso restraints and constraints
Uanis(C11) = Uanis(C12) = Uanis(C13) = Uanis(C14)
Uanis(C21) = Uanis(C22) = Uanis(C23) = Uanis(C24)
Uanis(C31) = Uanis(C32) = Uanis(C33) = Uanis(C34)
Uanis(C41) = Uanis(C42) = Uanis(C43) = Uanis(C44)
Uanis(C51) = Uanis(C52) = Uanis(C53) = Uanis(C54)
Uanis(C71) = Uanis(C72) = Uanis(O73) = Uanis(C74) = Uanis(C75)
4. Others
 Fixed Sof: C75(0.5) H75A(0.5) H75B(0.5) H75C(0.5) O73(0.5) C74(0.5) H74A(0.5)
 H74B(0.5) C71(0.5) H71A(0.5) H71B(0.5) H71C(0.5) C72(0.5) H72A(0.5) H72B(0.5)
5.a Secondary CH2 refined with riding coordinates:
 C74(H74A,H74B), C72(H72A,H72B)
5.b Me refined with riding coordinates:
 C75(H75A,H75B,H75C), C71(H71A,H71B,H71C)
5.c Idealised Me refined as rotating group:
 B1(H1A,H1B,H1C), B2(H2A,H2B,H2C), B3(H3A,H3B,H3C), B4(H4A,H4B,H4C), B5(H5A,
 H5B,H5C), B6(H6A,H6B,H6C), C12(H12A,H12B,H12C), C13(H13A,H13B,H13C), C14(H14A,
 H14B,H14C), C22(H22A,H22B,H22C), C23(H23A,H23B,H23C), C24(H24A,H24B,H24C),
 C32(H32A,H32B,H32C), C33(H33A,H33B,H33C), C34(H34A,H34B,H34C), C42(H42A,H42B,
 H42C), C43(H43A,H43B,H43C), C44(H44A,H44B,H44C), C52(H52A,H52B,H52C), C53(H53A,
 H53B,H53C), C54(H54A,H54B,H54C), C62(H62A,H62B,H62C), C63(H63A,H63B,H63C),
 C64(H64A,H64B,H64C)
;
_shelx_shelxl_version_number 2016/4
_olex2_submission_special_instructions 'No special instructions were received'

loop_
_space_group_symop_operation_xyz
'x, y, z'
'-x+1/2, y+1/2, -z+1/2'
'-x, -y, -z'
'x-1/2, -y-1/2, z-1/2'

loop_
_atom_site_label
_atom_site_type_symbol
_atom_site_fract_x
_atom_site_fract_y
_atom_site_fract_z
_atom_site_U_iso_or_equiv
_atom_site_adp_type
_atom_site_occupancy
_atom_site_site_symmetry_order
_atom_site_calc_flag
_atom_site_refinement_flags_posn
_atom_site_refinement_flags_occupancy
Nd1 Nd 0.14377(2) 0.64940(3) 0.58051(2) 0.02562(13) Uani 1 1 d . .
P1 P 0.36418(13) 0.72663(16) 0.53569(10) 0.0477(5) Uani 1 1 d . .
P2 P 0.08749(14) 0.72849(15) 0.71757(7) 0.0379(4) Uani 1 1 d . .
P3 P -0.05882(14) 0.71372(14) 0.44595(8) 0.0390(5) Uani 1 1 d . .
B1 B 0.2689(6) 0.8289(7) 0.5528(4) 0.042(2) Uani 1 1 d . .
H1A H 0.243307 0.811672 0.597930 0.050 Uiso 1 1 calc GR .
H1B H 0.208539 0.815435 0.521685 0.050 Uiso 1 1 calc GR .
H1C H 0.295553 0.922942 0.549432 0.050 Uiso 1 1 calc GR .
B2 B 0.3146(6) 0.5776(7) 0.5448(4) 0.050(2) Uani 1 1 d . .
H2A H 0.247642 0.569359 0.518585 0.059 Uiso 1 1 calc GR .
H2B H 0.297808 0.562206 0.591557 0.059 Uiso 1 1 calc GR .
H2C H 0.367649 0.509539 0.529827 0.059 Uiso 1 1 calc GR .
B3 B 0.1891(7) 0.6438(7) 0.6940(4) 0.049(2) Uani 1 1 d . .
H3A H 0.228328 0.695146 0.659900 0.058 Uiso 1 1 calc GR .
H3B H 0.164597 0.556310 0.675682 0.058 Uiso 1 1 calc GR .
H3C H 0.237605 0.627112 0.731616 0.058 Uiso 1 1 calc GR .
B4 B 0.0227(5) 0.7605(7) 0.6519(3) 0.0367(18) Uani 1 1 d . .
H4A H 0.002382 0.674651 0.630263 0.044 Uiso 1 1 calc GR .
H4B H 0.068712 0.814404 0.622175 0.044 Uiso 1 1 calc GR .
H4C H -0.043363 0.812359 0.662599 0.044 Uiso 1 1 calc GR .
B5 B 0.0310(5) 0.7034(7) 0.5011(3) 0.0373(18) Uani 1 1 d . .
H5A H 0.095833 0.658505 0.483008 0.045 Uiso 1 1 calc GR .
H5B H 0.002863 0.649933 0.538304 0.045 Uiso 1 1 calc GR .
H5C H 0.050233 0.795291 0.516320 0.045 Uiso 1 1 calc GR .
B6 B -0.0975(6) 0.5646(6) 0.4278(3) 0.0349(18) Uani 1 1 d . .
H6A H -0.113752 0.514032 0.468363 0.042 Uiso 1 1 calc GR .
H6B H -0.039489 0.517666 0.403383 0.042 Uiso 1 1 calc GR .
H6C H -0.163099 0.569554 0.400212 0.042 Uiso 1 1 calc GR .
C11 C 0.3978(7) 0.7478(8) 0.4644(5) 0.102(2) Uani 1 1 d D .
C12 C 0.4185(9) 0.8687(9) 0.4513(5) 0.102(2) Uani 1 1 d D .
H12A H 0.368392 0.915801 0.462358 0.153 Uiso 1 1 calc GR .
H12B H 0.428067 0.876653 0.412335 0.153 Uiso 1 1 calc GR .
H12C H 0.472304 0.891762 0.470675 0.153 Uiso 1 1 calc GR .
C13 C 0.4777(8) 0.6774(10) 0.4489(5) 0.102(2) Uani 1 1 d D .
H13A H 0.527480 0.694225 0.473120 0.153 Uiso 1 1 calc GR .
H13B H 0.494923 0.694240 0.411588 0.153 Uiso 1 1 calc GR .
H13C H 0.462301 0.598186 0.451839 0.153 Uiso 1 1 calc GR .
C14 C 0.3194(8) 0.7110(11) 0.4304(4) 0.102(2) Uani 1 1 d D .
H14A H 0.299797 0.636872 0.442147 0.153 Uiso 1 1 calc GR .
H14B H 0.337121 0.707897 0.392367 0.153 Uiso 1 1 calc GR .
H14C H 0.270439 0.764270 0.434693 0.153 Uiso 1 1 calc GR .
C21 C 0.4591(6) 0.7434(7) 0.5844(4) 0.0946(19) Uani 1 1 d D .
C22 C 0.5247(7) 0.6461(8) 0.5851(6) 0.0946(19) Uani 1 1 d D .
H22A H 0.492647 0.576708 0.592744 0.142 Uiso 1 1 calc GR .
H22B H 0.569640 0.658839 0.613138 0.142 Uiso 1 1 calc GR .
H22C H 0.553958 0.640379 0.549856 0.142 Uiso 1 1 calc GR .
C23 C 0.5067(7) 0.8545(8) 0.5771(5) 0.0946(19) Uani 1 1 d D .
H23A H 0.540095 0.853590 0.543073 0.142 Uiso 1 1 calc GR .
H23B H 0.547907 0.866490 0.607205 0.142 Uiso 1 1 calc GR .
H23C H 0.462813 0.914930 0.576147 0.142 Uiso 1 1 calc GR .
C24 C 0.4204(7) 0.7516(10) 0.6416(4) 0.0946(19) Uani 1 1 d D .
H24A H 0.378212 0.813893 0.643215 0.142 Uiso 1 1 calc GR .
H24B H 0.468685 0.764218 0.667475 0.142 Uiso 1 1 calc GR .
H24C H 0.389521 0.682012 0.650501 0.142 Uiso 1 1 calc GR .
C31 C 0.1255(7) 0.8605(7) 0.7493(3) 0.0850(17) Uani 1 1 d D .
C32 C 0.1834(8) 0.9194(8) 0.7079(4) 0.0850(17) Uani 1 1 d D .
H32A H 0.240276 0.879854 0.704439 0.128 Uiso 1 1 calc GR .
H32B H 0.194466 0.996233 0.719575 0.128 Uiso 1 1 calc GR .
H32C H 0.152956 0.919982 0.672880 0.128 Uiso 1 1 calc GR .
C33 C 0.1689(8) 0.8442(8) 0.8039(4) 0.0850(17) Uani 1 1 d D .
H33A H 0.136363 0.787062 0.824137 0.128 Uiso 1 1 calc DGR .
H33B H 0.167640 0.914670 0.823948 0.128 Uiso 1 1 calc GR .
H33C H 0.230762 0.820390 0.798944 0.128 Uiso 1 1 calc GR .
C34 C 0.0505(7) 0.9419(8) 0.7608(4) 0.0850(17) Uani 1 1 d D .
H34A H 0.011828 0.947626 0.729043 0.128 Uiso 1 1 calc GR .
H34B H 0.075434 1.015402 0.769205 0.128 Uiso 1 1 calc GR .
H34C H 0.015659 0.915149 0.791665 0.128 Uiso 1 1 calc GR .
C41 C 0.0194(7) 0.6409(8) 0.7638(4) 0.106(2) Uani 1 1 d D .
C42 C 0.0734(8) 0.6009(10) 0.8126(4) 0.106(2) Uani 1 1 d D .
H42A H 0.134760 0.585489 0.801363 0.159 Uiso 1 1 calc GR .
H42B H 0.046609 0.532704 0.827087 0.159 Uiso 1 1 calc GR .
H42C H 0.073466 0.658907 0.840445 0.159 Uiso 1 1 calc DGR .
C43 C -0.0645(8) 0.7019(10) 0.7818(5) 0.106(2) Uani 1 1 d D .
H43A H -0.049542 0.754950 0.810458 0.159 Uiso 1 1 calc GR .
H43B H -0.107906 0.647690 0.795372 0.159 Uiso 1 1 calc GR .
H43C H -0.090090 0.742124 0.751016 0.159 Uiso 1 1 calc GR .
C44 C -0.0063(9) 0.5372(9) 0.7318(4) 0.106(2) Uani 1 1 d D .
H44A H -0.040673 0.559244 0.699903 0.159 Uiso 1 1 calc GR .
H44B H -0.042537 0.488024 0.754533 0.159 Uiso 1 1 calc GR .
H44C H 0.047625 0.497756 0.720483 0.159 Uiso 1 1 calc GR .
C51 C -0.0128(8) 0.7818(7) 0.3845(4) 0.100(2) Uani 1 1 d D .
C52 C 0.0729(8) 0.7193(9) 0.3715(4) 0.100(2) Uani 1 1 d D .
H52A H 0.117802 0.736044 0.398995 0.150 Uiso 1 1 calc GR .
H52B H 0.094790 0.742657 0.335984 0.150 Uiso 1 1 calc GR .
H52C H 0.061054 0.638871 0.371071 0.150 Uiso 1 1 calc GR .
C53 C -0.0739(8) 0.7681(9) 0.3355(4) 0.100(2) Uani 1 1 d D .
H53A H -0.078816 0.688836 0.326370 0.150 Uiso 1 1 calc GR .
H53B H -0.048937 0.808949 0.304790 0.150 Uiso 1 1 calc GR .
H53C H -0.133001 0.797781 0.344069 0.150 Uiso 1 1 calc GR .
C54 C 0.0063(9) 0.9057(7) 0.3941(4) 0.100(2) Uani 1 1 d D .
H54A H -0.048501 0.943366 0.405406 0.150 Uiso 1 1 calc GR .
H54B H 0.028188 0.939626 0.360635 0.150 Uiso 1 1 calc GR .
H54C H 0.051513 0.913511 0.422405 0.150 Uiso 1 1 calc GR .
C61 C -0.1561(6) 0.7898(6) 0.4753(4) 0.065(3) Uani 1 1 d D .
C62 C -0.2299(8) 0.8133(10) 0.4340(5) 0.112(5) Uani 1 1 d D .
H62A H -0.251103 0.742683 0.418723 0.168 Uiso 1 1 calc GR .
H62B H -0.206402 0.860493 0.405026 0.168 Uiso 1 1 calc GR .
H62C H -0.279429 0.851654 0.451835 0.168 Uiso 1 1 calc GR .
C63 C -0.1970(7) 0.7148(9) 0.5183(4) 0.086(3) Uani 1 1 d D .
H63A H -0.152777 0.699877 0.546553 0.129 Uiso 1 1 calc GR .
H63B H -0.215670 0.644223 0.501866 0.129 Uiso 1 1 calc GR .
H63C H -0.248784 0.751961 0.534281 0.129 Uiso 1 1 calc GR .
C64 C -0.1280(8) 0.8990(8) 0.5030(5) 0.109(5) Uani 1 1 d D .
H64A H -0.180662 0.935788 0.518172 0.163 Uiso 1 1 calc GR .
H64B H -0.099834 0.948331 0.476564 0.163 Uiso 1 1 calc GR .
H64C H -0.085730 0.882386 0.532088 0.163 Uiso 1 1 calc GR .
C75 C 0.7490(16) 0.939(2) 0.6596(11) 0.114(4) Uani 0.5 1 d D P
H75A H 0.736004 1.010107 0.677065 0.172 Uiso 0.5 1 calc R P
H75B H 0.813642 0.929285 0.656429 0.172 Uiso 0.5 1 calc R P
H75C H 0.722052 0.937218 0.623599 0.172 Uiso 0.5 1 calc R P
O73 O 0.7227(11) 0.7314(15) 0.6750(7) 0.114(4) Uani 0.5 1 d D P
C74 C 0.7109(17) 0.8440(15) 0.6935(11) 0.114(4) Uani 0.5 1 d D P
H74A H 0.737270 0.849429 0.730006 0.137 Uiso 0.5 1 calc R P
H74B H 0.646128 0.857324 0.697335 0.137 Uiso 0.5 1 calc R P
C71 C 0.7114(16) 0.5229(19) 0.6821(11) 0.114(4) Uani 0.5 1 d D P
H71A H 0.687984 0.465025 0.706146 0.172 Uiso 0.5 1 calc R P
H71B H 0.682833 0.516636 0.646645 0.172 Uiso 0.5 1 calc R P
H71C H 0.775868 0.513347 0.678139 0.172 Uiso 0.5 1 calc R P
C72 C 0.6921(17) 0.6371(16) 0.7059(10) 0.114(4) Uani 0.5 1 d D P
H72A H 0.626909 0.644168 0.710773 0.137 Uiso 0.5 1 calc R P
H72B H 0.719669 0.640889 0.742175 0.137 Uiso 0.5 1 calc R P

loop_
_atom_site_aniso_label
_atom_site_aniso_U_11
_atom_site_aniso_U_22
_atom_site_aniso_U_33
_atom_site_aniso_U_23
_atom_site_aniso_U_13
_atom_site_aniso_U_12
Nd1 0.0299(2) 0.01900(19) 0.0279(2) -0.00044(14) -0.00546(13) 0.00022(14)
P1 0.0342(10) 0.0334(10) 0.0754(15) -0.0107(10) 0.0100(10) -0.0066(8)
P2 0.0597(12) 0.0297(9) 0.0243(9) -0.0009(7) -0.0065(8) -0.0069(8)
P3 0.0590(12) 0.0181(9) 0.0399(11) 0.0025(7) -0.0245(9) -0.0041(8)
B1 0.039(5) 0.030(4) 0.057(6) 0.000(4) 0.011(4) -0.004(3)
B2 0.030(4) 0.039(5) 0.080(7) -0.011(5) 0.006(4) -0.006(4)
B3 0.068(6) 0.039(5) 0.039(5) 0.001(4) -0.022(4) 0.016(4)
B4 0.041(5) 0.042(5) 0.027(4) -0.010(3) -0.009(3) 0.003(4)
B5 0.041(5) 0.038(5) 0.033(4) -0.003(4) -0.012(4) 0.007(4)
B6 0.052(5) 0.018(4) 0.035(4) 0.003(3) -0.008(4) -0.003(3)
C11 0.105(5) 0.108(5) 0.093(4) -0.015(4) 0.042(4) -0.026(4)
C12 0.105(5) 0.108(5) 0.093(4) -0.015(4) 0.042(4) -0.026(4)
C13 0.105(5) 0.108(5) 0.093(4) -0.015(4) 0.042(4) -0.026(4)
C14 0.105(5) 0.108(5) 0.093(4) -0.015(4) 0.042(4) -0.026(4)
C21 0.061(3) 0.087(4) 0.136(5) -0.025(4) -0.016(3) -0.011(3)
C22 0.061(3) 0.087(4) 0.136(5) -0.025(4) -0.016(3) -0.011(3)
C23 0.061(3) 0.087(4) 0.136(5) -0.025(4) -0.016(3) -0.011(3)
C24 0.061(3) 0.087(4) 0.136(5) -0.025(4) -0.016(3) -0.011(3)
C31 0.129(5) 0.055(3) 0.071(3) -0.020(3) -0.007(3) -0.023(3)
C32 0.129(5) 0.055(3) 0.071(3) -0.020(3) -0.007(3) -0.023(3)
C33 0.129(5) 0.055(3) 0.071(3) -0.020(3) -0.007(3) -0.023(3)
C34 0.129(5) 0.055(3) 0.071(3) -0.020(3) -0.007(3) -0.023(3)
C41 0.158(6) 0.093(5) 0.068(4) -0.002(3) 0.039(4) -0.045(4)
C42 0.158(6) 0.093(5) 0.068(4) -0.002(3) 0.039(4) -0.045(4)
C43 0.158(6) 0.093(5) 0.068(4) -0.002(3) 0.039(4) -0.045(4)
C44 0.158(6) 0.093(5) 0.068(4) -0.002(3) 0.039(4) -0.045(4)
C51 0.164(6) 0.072(4) 0.064(3) 0.029(3) -0.038(4) -0.052(4)
C52 0.164(6) 0.072(4) 0.064(3) 0.029(3) -0.038(4) -0.052(4)
C53 0.164(6) 0.072(4) 0.064(3) 0.029(3) -0.038(4) -0.052(4)
C54 0.164(6) 0.072(4) 0.064(3) 0.029(3) -0.038(4) -0.052(4)
C61 0.061(6) 0.038(5) 0.096(7) -0.029(5) -0.038(5) 0.016(4)
C62 0.093(9) 0.091(8) 0.152(12) -0.035(8) -0.072(9) 0.043(7)
C63 0.068(7) 0.085(8) 0.104(9) -0.041(7) -0.001(6) 0.020(6)
C64 0.106(9) 0.057(6) 0.163(12) -0.061(7) -0.069(8) 0.028(6)
C75 0.083(7) 0.116(9) 0.144(11) -0.013(7) -0.029(7) 0.011(7)
O73 0.083(7) 0.116(9) 0.144(11) -0.013(7) -0.029(7) 0.011(7)
C74 0.083(7) 0.116(9) 0.144(11) -0.013(7) -0.029(7) 0.011(7)
C71 0.083(7) 0.116(9) 0.144(11) -0.013(7) -0.029(7) 0.011(7)
C72 0.083(7) 0.116(9) 0.144(11) -0.013(7) -0.029(7) 0.011(7)

loop_
_atom_type_symbol
_atom_type_description
_atom_type_scat_dispersion_real
_atom_type_scat_dispersion_imag
_atom_type_scat_source
C C 0.0033 0.0016 'International Tables Vol C Tables 4.2.6.8 and 6.1.1.4'
H H 0.0000 0.0000 'International Tables Vol C Tables 4.2.6.8 and 6.1.1.4'
B B 0.0013 0.0007 'International Tables Vol C Tables 4.2.6.8 and 6.1.1.4'
Nd Nd -0.1943 3.0179 'International Tables Vol C Tables 4.2.6.8 and 6.1.1.4'
O O 0.0106 0.0060 'International Tables Vol C Tables 4.2.6.8 and 6.1.1.4'
P P 0.1023 0.0942 'International Tables Vol C Tables 4.2.6.8 and 6.1.1.4'

loop_
_geom_angle_atom_site_label_1
_geom_angle_atom_site_label_2
_geom_angle_atom_site_label_3
_geom_angle
_geom_angle_site_symmetry_1
_geom_angle_site_symmetry_3
B2 Nd1 B1 64.7(2) . .
B2 Nd1 B3 94.8(3) . .
B2 Nd1 B4 154.8(2) . .
B3 Nd1 B1 95.4(3) . .
B4 Nd1 B1 102.1(2) . .
B4 Nd1 B3 63.9(2) . .
B5 Nd1 B1 93.2(3) . .
B5 Nd1 B2 114.5(3) . .
B5 Nd1 B3 150.3(3) . .
B5 Nd1 B4 86.5(2) . .
B6 Nd1 B1 148.6(2) 3_566 .
B6 Nd1 B2 85.4(2) 3_566 .
B6 Nd1 B3 96.5(2) 3_566 .
B6 Nd1 B4 109.2(3) 3_566 .
B6 Nd1 B5 90.6(2) 3_566 .
B1 P1 B2 105.8(4) . .
C11 P1 B1 108.9(4) . .
C11 P1 B2 109.9(4) . .
C11 P1 C21 113.0(5) . .
C21 P1 B1 110.7(4) . .
C21 P1 B2 108.3(4) . .
B3 P2 B4 104.4(4) . .
C31 P2 B3 109.5(4) . .
C31 P2 B4 110.0(4) . .
C31 P2 C41 112.9(4) . .
C41 P2 B3 109.0(4) . .
C41 P2 B4 110.7(4) . .
B5 P3 B6 108.4(4) . .
C51 P3 B5 110.4(4) . .
C51 P3 B6 109.1(4) . .
C51 P3 C61 113.2(5) . .
C61 P3 B5 107.7(3) . .
C61 P3 B6 107.9(4) . .
Nd1 B1 H1A 56.7 . .
Nd1 B1 H1B 64.5 . .
Nd1 B1 H1C 156.7 . .
P1 B1 Nd1 93.5(3) . .
P1 B1 H1A 109.5 . .
P1 B1 H1B 109.5 . .
P1 B1 H1C 109.5 . .
H1A B1 H1B 109.5 . .
H1A B1 H1C 109.5 . .
H1B B1 H1C 109.5 . .
Nd1 B2 H2A 55.9 . .
Nd1 B2 H2B 63.7 . .
Nd1 B2 H2C 154.2 . .
P1 B2 Nd1 96.0(3) . .
P1 B2 H2A 109.5 . .
P1 B2 H2B 109.5 . .
P1 B2 H2C 109.5 . .
H2A B2 H2B 109.5 . .
H2A B2 H2C 109.5 . .
H2B B2 H2C 109.5 . .
Nd1 B3 H3A 54.5 . .
Nd1 B3 H3B 65.3 . .
Nd1 B3 H3C 154.3 . .
P2 B3 Nd1 95.6(3) . .
P2 B3 H3A 109.5 . .
P2 B3 H3B 109.5 . .
P2 B3 H3C 109.5 . .
H3A B3 H3B 109.5 . .
H3A B3 H3C 109.5 . .
H3B B3 H3C 109.5 . .
Nd1 B4 H4A 59.1 . .
Nd1 B4 H4B 60.3 . .
Nd1 B4 H4C 154.4 . .
P2 B4 Nd1 96.2(3) . .
P2 B4 H4A 109.5 . .
P2 B4 H4B 109.5 . .
P2 B4 H4C 109.5 . .
H4A B4 H4B 109.5 . .
H4A B4 H4C 109.5 . .
H4B B4 H4C 109.5 . .
Nd1 B5 H5A 69.6 . .
Nd1 B5 H5B 61.9 . .
Nd1 B5 H5C 80.7 . .
P3 B5 Nd1 169.0(4) . .
P3 B5 H5A 109.5 . .
P3 B5 H5B 109.5 . .
P3 B5 H5C 109.5 . .
H5A B5 H5B 109.5 . .
H5A B5 H5C 109.5 . .
H5B B5 H5C 109.5 . .
Nd1 B6 H6A 61.6 3_566 .
Nd1 B6 H6B 72.5 3_566 .
Nd1 B6 H6C 77.9 3_566 .
P3 B6 Nd1 170.5(4) . 3_566
P3 B6 H6A 109.5 . .
P3 B6 H6B 109.5 . .
P3 B6 H6C 109.5 . .
H6A B6 H6B 109.5 . .
H6A B6 H6C 109.5 . .
H6B B6 H6C 109.5 . .
C12 C11 P1 112.9(7) . .
C13 C11 P1 112.4(8) . .
C13 C11 C12 108.4(9) . .
C14 C11 P1 106.1(7) . .
C14 C11 C12 108.6(10) . .
C14 C11 C13 108.2(10) . .
C11 C12 H12A 109.5 . .
C11 C12 H12B 109.5 . .
C11 C12 H12C 109.5 . .
H12A C12 H12B 109.5 . .
H12A C12 H12C 109.5 . .
H12B C12 H12C 109.5 . .
C11 C13 H13A 109.5 . .
C11 C13 H13B 109.5 . .
C11 C13 H13C 109.5 . .
H13A C13 H13B 109.5 . .
H13A C13 H13C 109.5 . .
H13B C13 H13C 109.5 . .
C11 C14 H14A 109.5 . .
C11 C14 H14B 109.5 . .
C11 C14 H14C 109.5 . .
H14A C14 H14B 109.5 . .
H14A C14 H14C 109.5 . .
H14B C14 H14C 109.5 . .
C22 C21 P1 114.6(7) . .
C22 C21 C24 106.5(9) . .
C23 C21 P1 111.9(7) . .
C23 C21 C22 111.5(8) . .
C23 C21 C24 103.4(9) . .
C24 C21 P1 108.2(7) . .
C21 C22 H22A 109.5 . .
C21 C22 H22B 109.5 . .
C21 C22 H22C 109.5 . .
H22A C22 H22B 109.5 . .
H22A C22 H22C 109.5 . .
H22B C22 H22C 109.5 . .
C21 C23 H23A 109.5 . .
C21 C23 H23B 109.5 . .
C21 C23 H23C 109.5 . .
H23A C23 H23B 109.5 . .
H23A C23 H23C 109.5 . .
H23B C23 H23C 109.5 . .
C21 C24 H24A 109.5 . .
C21 C24 H24B 109.5 . .
C21 C24 H24C 109.5 . .
H24A C24 H24B 109.5 . .
H24A C24 H24C 109.5 . .
H24B C24 H24C 109.5 . .
C32 C31 P2 106.6(6) . .
C33 C31 P2 113.6(6) . .
C33 C31 C32 114.7(9) . .
C33 C31 C34 103.5(8) . .
C34 C31 P2 113.5(6) . .
C34 C31 C32 104.7(8) . .
C31 C32 H32A 109.5 . .
C31 C32 H32B 109.5 . .
C31 C32 H32C 109.5 . .
H32A C32 H32B 109.5 . .
H32A C32 H32C 109.5 . .
H32B C32 H32C 109.5 . .
C31 C33 H33A 109.5 . .
C31 C33 H33B 109.5 . .
C31 C33 H33C 109.5 . .
H33A C33 H33B 109.5 . .
H33A C33 H33C 109.5 . .
H33B C33 H33C 109.5 . .
C31 C34 H34A 109.5 . .
C31 C34 H34B 109.5 . .
C31 C34 H34C 109.5 . .
H34A C34 H34B 109.5 . .
H34A C34 H34C 109.5 . .
H34B C34 H34C 109.5 . .
C42 C41 P2 111.8(7) . .
C43 C41 P2 111.4(7) . .
C43 C41 C42 111.0(9) . .
C43 C41 C44 109.4(10) . .
C44 C41 P2 106.2(7) . .
C44 C41 C42 106.8(9) . .
C41 C42 H42A 109.5 . .
C41 C42 H42B 109.5 . .
C41 C42 H42C 109.5 . .
H42A C42 H42B 109.5 . .
H42A C42 H42C 109.5 . .
H42B C42 H42C 109.5 . .
C41 C43 H43A 109.5 . .
C41 C43 H43B 109.5 . .
C41 C43 H43C 109.5 . .
H43A C43 H43B 109.5 . .
H43A C43 H43C 109.5 . .
H43B C43 H43C 109.5 . .
C41 C44 H44A 109.5 . .
C41 C44 H44B 109.5 . .
C41 C44 H44C 109.5 . .
H44A C44 H44B 109.5 . .
H44A C44 H44C 109.5 . .
H44B C44 H44C 109.5 . .
C52 C51 P3 105.7(6) . .
C52 C51 C53 106.6(9) . .
C52 C51 C54 110.6(9) . .
C53 C51 P3 112.3(7) . .
C53 C51 C54 109.9(8) . .
C54 C51 P3 111.6(7) . .
C51 C52 H52A 109.5 . .
C51 C52 H52B 109.5 . .
C51 C52 H52C 109.5 . .
H52A C52 H52B 109.5 . .
H52A C52 H52C 109.5 . .
H52B C52 H52C 109.5 . .
C51 C53 H53A 109.5 . .
C51 C53 H53B 109.5 . .
C51 C53 H53C 109.5 . .
H53A C53 H53B 109.5 . .
H53A C53 H53C 109.5 . .
H53B C53 H53C 109.5 . .
C51 C54 H54A 109.5 . .
C51 C54 H54B 109.5 . .
C51 C54 H54C 109.5 . .
H54A C54 H54B 109.5 . .
H54A C54 H54C 109.5 . .
H54B C54 H54C 109.5 . .
C62 C61 P3 113.2(7) . .
C62 C61 C64 109.9(8) . .
C63 C61 P3 107.4(5) . .
C63 C61 C62 106.5(9) . .
C63 C61 C64 107.5(9) . .
C64 C61 P3 112.0(6) . .
C61 C62 H62A 109.5 . .
C61 C62 H62B 109.5 . .
C61 C62 H62C 109.5 . .
H62A C62 H62B 109.5 . .
H62A C62 H62C 109.5 . .
H62B C62 H62C 109.5 . .
C61 C63 H63A 109.5 . .
C61 C63 H63B 109.5 . .
C61 C63 H63C 109.5 . .
H63A C63 H63B 109.5 . .
H63A C63 H63C 109.5 . .
H63B C63 H63C 109.5 . .
C61 C64 H64A 109.5 . .
C61 C64 H64B 109.5 . .
C61 C64 H64C 109.5 . .
H64A C64 H64B 109.5 . .
H64A C64 H64C 109.5 . .
H64B C64 H64C 109.5 . .
H75A C75 H75B 109.5 . .
H75A C75 H75C 109.5 . .
H75B C75 H75C 109.5 . .
C74 C75 H75A 109.5 . .
C74 C75 H75B 109.5 . .
C74 C75 H75C 109.5 . .
C74 O73 C72 121.9(18) . .
C75 C74 H74A 107.7 . .
C75 C74 H74B 107.7 . .
O73 C74 C75 119(2) . .
O73 C74 H74A 107.7 . .
O73 C74 H74B 107.7 . .
H74A C74 H74B 107.1 . .
H71A C71 H71B 109.5 . .
H71A C71 H71C 109.5 . .
H71B C71 H71C 109.5 . .
C72 C71 H71A 109.5 . .
C72 C71 H71B 109.5 . .
C72 C71 H71C 109.5 . .
O73 C72 C71 116(2) . .
O73 C72 H72A 108.3 . .
O73 C72 H72B 108.3 . .
C71 C72 H72A 108.3 . .
C71 C72 H72B 108.3 . .
H72A C72 H72B 107.4 . .

loop_
_geom_bond_atom_site_label_1
_geom_bond_atom_site_label_2
_geom_bond_distance
_geom_bond_site_symmetry_2
Nd1 B1 2.938(8) .
Nd1 B2 2.847(9) .
Nd1 B3 2.892(9) .
Nd1 B4 2.867(8) .
Nd1 B5 2.675(7) .
Nd1 B6 2.666(7) 3_566
P1 B1 1.932(8) .
P1 B2 1.949(9) .
P1 C11 1.856(11) .
P1 C21 1.878(10) .
P2 B3 1.924(10) .
P2 B4 1.933(8) .
P2 C31 1.857(9) .
P2 C41 1.861(11) .
P3 B5 1.922(8) .
P3 B6 1.932(7) .
P3 C51 1.861(10) .
P3 C61 1.871(9) .
B1 H1A 1.2000 .
B1 H1B 1.2000 .
B1 H1C 1.2000 .
B2 H2A 1.2000 .
B2 H2B 1.2000 .
B2 H2C 1.2000 .
B3 H3A 1.2000 .
B3 H3B 1.2000 .
B3 H3C 1.2000 .
B4 H4A 1.2000 .
B4 H4B 1.2000 .
B4 H4C 1.2000 .
B5 H5A 1.2000 .
B5 H5B 1.2000 .
B5 H5C 1.2000 .
B6 Nd1 2.666(7) 3_566
B6 H6A 1.2000 .
B6 H6B 1.2000 .
B6 H6C 1.2000 .
C11 C12 1.518(7) .
C11 C13 1.517(7) .
C11 C14 1.513(7) .
C12 H12A 0.9800 .
C12 H12B 0.9800 .
C12 H12C 0.9800 .
C13 H13A 0.9800 .
C13 H13B 0.9800 .
C13 H13C 0.9800 .
C14 H14A 0.9800 .
C14 H14B 0.9800 .
C14 H14C 0.9800 .
C21 C22 1.526(7) .
C21 C23 1.523(7) .
C21 C24 1.535(7) .
C22 H22A 0.9800 .
C22 H22B 0.9800 .
C22 H22C 0.9800 .
C23 H23A 0.9800 .
C23 H23B 0.9800 .
C23 H23C 0.9800 .
C24 H24A 0.9800 .
C24 H24B 0.9800 .
C24 H24C 0.9800 .
C31 C32 1.519(7) .
C31 C33 1.513(7) .
C31 C34 1.518(7) .
C32 H32A 0.9800 .
C32 H32B 0.9800 .
C32 H32C 0.9800 .
C33 H33A 0.9800 .
C33 H33B 0.9800 .
C33 H33C 0.9800 .
C34 H34A 0.9800 .
C34 H34B 0.9800 .
C34 H34C 0.9800 .
C41 C42 1.531(8) .
C41 C43 1.524(8) .
C41 C44 1.524(7) .
C42 H42A 0.9800 .
C42 H42B 0.9800 .
C42 H42C 0.9800 .
C43 H43A 0.9800 .
C43 H43B 0.9800 .
C43 H43C 0.9800 .
C44 H44A 0.9800 .
C44 H44B 0.9800 .
C44 H44C 0.9800 .
C51 C52 1.524(8) .
C51 C53 1.528(7) .
C51 C54 1.532(7) .
C52 H52A 0.9800 .
C52 H52B 0.9800 .
C52 H52C 0.9800 .
C53 H53A 0.9800 .
C53 H53B 0.9800 .
C53 H53C 0.9800 .
C54 H54A 0.9800 .
C54 H54B 0.9800 .
C54 H54C 0.9800 .
C61 C62 1.534(7) .
C61 C63 1.525(7) .
C61 C64 1.537(7) .
C62 H62A 0.9800 .
C62 H62B 0.9800 .
C62 H62C 0.9800 .
C63 H63A 0.9800 .
C63 H63B 0.9800 .
C63 H63C 0.9800 .
C64 H64A 0.9800 .
C64 H64B 0.9800 .
C64 H64C 0.9800 .
C75 H75A 0.9800 .
C75 H75B 0.9800 .
C75 H75C 0.9800 .
C75 C74 1.522(10) .
O73 C74 1.437(10) .
O73 C72 1.441(10) .
C74 H74A 0.9900 .
C74 H74B 0.9900 .
C71 H71A 0.9800 .
C71 H71B 0.9800 .
C71 H71C 0.9800 .
C71 C72 1.519(10) .
C72 H72A 0.9900 .
C72 H72B 0.9900 .

loop_
_geom_torsion_atom_site_label_1
_geom_torsion_atom_site_label_2
_geom_torsion_atom_site_label_3
_geom_torsion_atom_site_label_4
_geom_torsion
B1 P1 C11 C12 52.2(9)
B1 P1 C11 C13 175.2(7)
B1 P1 C11 C14 -66.7(8)
B1 P1 C21 C22 163.0(8)
B1 P1 C21 C23 -68.9(8)
B1 P1 C21 C24 44.4(8)
B2 P1 C11 C12 167.7(8)
B2 P1 C11 C13 -69.3(8)
B2 P1 C11 C14 48.8(9)
B2 P1 C21 C22 47.4(9)
B2 P1 C21 C23 175.5(7)
B2 P1 C21 C24 -71.2(8)
B3 P2 C31 C32 55.6(8)
B3 P2 C31 C33 -71.7(8)
B3 P2 C31 C34 170.4(6)
B3 P2 C41 C42 57.9(8)
B3 P2 C41 C43 -177.3(7)
B3 P2 C41 C44 -58.2(9)
B4 P2 C31 C32 -58.6(8)
B4 P2 C31 C33 174.2(7)
B4 P2 C31 C34 56.2(7)
B4 P2 C41 C42 172.2(7)
B4 P2 C41 C43 -63.0(8)
B4 P2 C41 C44 56.0(9)
B5 P3 C51 C52 51.0(7)
B5 P3 C51 C53 166.8(8)
B5 P3 C51 C54 -69.3(9)
B5 P3 C61 C62 174.9(7)
B5 P3 C61 C63 -67.8(6)
B5 P3 C61 C64 49.9(8)
B6 P3 C51 C52 -68.1(7)
B6 P3 C51 C53 47.8(9)
B6 P3 C51 C54 171.6(7)
B6 P3 C61 C62 -68.2(8)
B6 P3 C61 C63 49.0(6)
B6 P3 C61 C64 166.8(7)
C11 P1 C21 C22 -74.5(9)
C11 P1 C21 C23 53.6(9)
C11 P1 C21 C24 166.9(7)
C21 P1 C11 C12 -71.3(9)
C21 P1 C11 C13 51.8(9)
C21 P1 C11 C14 169.8(7)
C31 P2 C41 C42 -64.1(8)
C31 P2 C41 C43 60.7(9)
C31 P2 C41 C44 179.8(8)
C41 P2 C31 C32 177.3(7)
C41 P2 C31 C33 50.0(9)
C41 P2 C31 C34 -67.9(8)
C51 P3 C61 C62 52.6(8)
C51 P3 C61 C63 169.8(6)
C51 P3 C61 C64 -72.4(8)
C61 P3 C51 C52 171.8(5)
C61 P3 C51 C53 -72.4(8)
C61 P3 C51 C54 51.5(9)
C74 O73 C72 C71 -178(2)
C72 O73 C74 C75 177(2)
